data_7708531
loop_
_publ_author_name
'Zhu, Ke'
'Fan, Ruiqing'
'Zhang, Jian'
'Jiang, Xin'
'Jia, Wenwen'
'Wang, Bowen'
'Lu, Haoyang'
'Wu, Jingkun'
'Wang, Ping'
'Yang, Yulin'

_publ_section_title
;
 Dual-emission 3D supramolecular framework hydrogel beads: highly
 selective detection of antibiotics and mechanism research
;
_journal_name_full 'Dalton Transactions'
_journal_paper_doi 10.1039/D1DT02733F
_journal_year 2021
_chemical_formula_moiety 'C16 H12 Cu N4 O5, H2 O, C3 H7 N O'
_chemical_formula_sum 'C19 H21 Cu N5 O7'
_chemical_formula_weight 494.95
_space_group_crystal_system monoclinic
_space_group_IT_number 11
_space_group_name_Hall '-P 2yb'
_space_group_name_H-M_alt 'P 1 21/m 1'
_atom_sites_solution_hydrogens mixed
_audit_creation_date 2021-10-04
_audit_creation_method
;
Olex2 1.5-dev
(compiled 2021.08.20 svn.r13c46975 for OlexSys, GUI svn.r6225)
;
_audit_update_record
;
2021-10-05 deposited with the CCDC.	2021-10-07 downloaded from the CCDC.
;
_cell_angle_alpha 90
_cell_angle_beta 93.249(2)
_cell_angle_gamma 90
_cell_formula_units_Z 4
_cell_length_a 10.1215(5)
_cell_length_b 20.6659(11)
_cell_length_c 10.3207(7)
_cell_measurement_reflns_used 6748
_cell_measurement_temperature 173.00
_cell_measurement_theta_max 30.5
_cell_measurement_theta_min 2.209
_cell_volume 2155.3(2)
_computing_cell_refinement 'Bruker SMART'
_computing_data_collection 'Bruker SMART'
_computing_data_reduction 'Bruker SAINT'
_computing_molecular_graphics 'Olex2 1.5-dev (Dolomanov et al., 2009)'
_computing_publication_material 'Olex2 1.5-dev (Dolomanov et al., 2009)'
_computing_structure_refinement 'SHELXL 2018/3 (Sheldrick, 2015)'
_computing_structure_solution 'SHELXL-2014/7 (Sheldrick, 2014)'
_diffrn_ambient_temperature 173.00
_diffrn_measured_fraction_theta_full 0.992
_diffrn_measured_fraction_theta_max 0.992
_diffrn_measurement_device_type 'Bruker Smart APEX CCD area detector'
_diffrn_measurement_method 'phi and omega scans'
_diffrn_radiation_type MoK\a
_diffrn_radiation_wavelength 0.71073
_diffrn_reflns_av_R_equivalents 0.0384
_diffrn_reflns_av_unetI/netI 0.0647
_diffrn_reflns_Laue_measured_fraction_full 0.992
_diffrn_reflns_Laue_measured_fraction_max 0.992
_diffrn_reflns_limit_h_max 14
_diffrn_reflns_limit_h_min -13
_diffrn_reflns_limit_k_max 28
_diffrn_reflns_limit_k_min -29
_diffrn_reflns_limit_l_max 14
_diffrn_reflns_limit_l_min -11
_diffrn_reflns_number 13566
_diffrn_reflns_point_group_measured_fraction_full 0.992
_diffrn_reflns_point_group_measured_fraction_max 0.992
_diffrn_reflns_theta_full 25.242
_diffrn_reflns_theta_max 30.500
_diffrn_reflns_theta_min 2.209
_exptl_absorpt_coefficient_mu 1.065
_exptl_absorpt_correction_T_max 0.747
_exptl_absorpt_correction_T_min 0.716
_exptl_absorpt_correction_type multi-scan
_exptl_absorpt_process_details 'Bruker SADABS, 2006/1'
_exptl_crystal_colour blue
_exptl_crystal_colour_primary blue
_exptl_crystal_density_diffrn 1.525
_exptl_crystal_density_method 'not measured'
_exptl_crystal_description block
_exptl_crystal_F_000 1020
_exptl_crystal_size_max 0.33
_exptl_crystal_size_mid 0.3
_exptl_crystal_size_min 0.28
_refine_diff_density_max 0.991
_refine_diff_density_min -0.624
_refine_diff_density_rms 0.098
_refine_ls_extinction_method none
_refine_ls_goodness_of_fit_ref 1.026
_refine_ls_hydrogen_treatment mixed
_refine_ls_matrix_type full
_refine_ls_number_parameters 338
_refine_ls_number_reflns 6693
_refine_ls_number_restraints 58
_refine_ls_restrained_S_all 1.035
_refine_ls_R_factor_all 0.0702
_refine_ls_R_factor_gt 0.0474
_refine_ls_shift/su_max 0.001
_refine_ls_shift/su_mean 0.000
_refine_ls_structure_factor_coef Fsqd
_refine_ls_weighting_details 'w=1/[\s^2^(Fo^2^)+(0.0450P)^2^+2.5092P] where P=(Fo^2^+2Fc^2^)/3'
_refine_ls_weighting_scheme calc
_refine_ls_wR_factor_gt 0.1067
_refine_ls_wR_factor_ref 0.1212
_reflns_Friedel_coverage 0.000
_reflns_number_gt 5048
_reflns_number_total 6693
_reflns_threshold_expression 'I > 2\s(I)'
_cod_data_source_file d1dt02733f2.cif
_cod_data_source_block 1
_cod_database_code 7708531
_shelx_shelxl_version_number 2018/3
_shelx_space_group_comment
;
The symmetry employed for this shelxl refinement is uniquely defined
by the following loop, which should always be used as a source of
symmetry information in preference to the above space-group names.
They are only intended as comments.
;
_shelx_estimated_absorpt_t_max 0.755
_shelx_estimated_absorpt_t_min 0.720
_olex2_refinement_description
;
1. Fixed Uiso
 At 1.2 times of:
  All C(H) groups
 At 1.5 times of:
  All C(H,H,H) groups, All N(H,H) groups, All O(H,H) groups
2. Restrained distances
 C18-N8 \\sim C18A-N8A
 with sigma of 0.02
 C18-O8 \\sim C18A-O8A
 with sigma of 0.02
 N8-O8 \\sim N8A-O8A
 with sigma of 0.04
 C1A-N8 \\sim C17-N8A
 with sigma of 0.02
 C1B-N8 \\sim C1C-N8A
 with sigma of 0.02
 C18-C1A \\sim C18A-C17
 with sigma of 0.04
 C18-C1B \\sim C18A-C1C
 with sigma of 0.04
 C1A-C1B \\sim C17-C1C
 with sigma of 0.04
3. Restrained planarity
 N8, C18, O8, C1A, C1B
 with sigma of 0.001
4. Uiso/Uaniso restraints and constraints
Uanis(N8A) \\sim Ueq, Uanis(C18A) \\sim Ueq: with sigma of 0.01 and sigma for
terminal atoms of 0.02
Uanis(C17) \\sim Ueq: with sigma of 0.01 and sigma for terminal atoms of 0.02
Uanis(O8A) \\sim Ueq: with sigma of 0.01 and sigma for terminal atoms of 0.02
5. Rigid body (RIGU) restrains
 N8, C18, O8, C1A, C1B
 with sigma for 1-2 distances of 0.001 and sigma for 1-3 distances of 0.001
6. Others
 Sof(N8A)=Sof(C18A)=Sof(H18A)=Sof(O8A)=Sof(C17)=Sof(H17A)=Sof(H17B)=Sof(H17C)=
 Sof(C1C)=Sof(H1CA)=Sof(H1CB)=Sof(H1CC)=1-FVAR(1)
 Sof(C18)=Sof(H18)=Sof(C1A)=Sof(H1AA)=Sof(H1AB)=Sof(H1AC)=Sof(C1B)=Sof(H1BA)=
 Sof(H1BB)=Sof(H1BC)=Sof(N8)=Sof(O8)=FVAR(1)
 Fixed Sof: H3A(0.5) H3B(0.5) H6A(0.5) H6B(0.5) H6C(0.5) H6D(0.5) H7B(0.5)
7.a Riding coordinates:
 N3(H3A,H3B), N6(H6A,H6B)
7.b Free rotating group:
 O6(H6C,H6D), O7(H7A,H7B)
7.c Aromatic/amide H refined with riding coordinates:
 C2(H2), C4(H4), C5(H5), C6(H6), C10(H10), C12(H12), C13(H13), C14(H14),
 C18(H18), C18A(H18A)
7.d Fitted hexagon refined as free rotating group:
 C1(C2,C3,C4,C5,C6), C9(C10,C11,C12,C13,C14)
7.e Idealised Me refined as rotating group:
 C1A(H1AA,H1AB,H1AC), C1B(H1BA,H1BB,H1BC), C17(H17A,H17B,H17C), C1C(H1CA,H1CB,
 H1CC)
;
_olex2_submission_special_instructions 'No special instructions were received'

loop_
_space_group_symop_operation_xyz
'x, y, z'
'-x, y+1/2, -z'
'-x, -y, -z'
'x, -y-1/2, z'

loop_
_atom_site_label
_atom_site_type_symbol
_atom_site_fract_x
_atom_site_fract_y
_atom_site_fract_z
_atom_site_U_iso_or_equiv
_atom_site_adp_type
_atom_site_occupancy
_atom_site_site_symmetry_order
_atom_site_calc_flag
_atom_site_refinement_flags_posn
_atom_site_refinement_flags_adp
_atom_site_refinement_flags_occupancy
_atom_site_disorder_assembly
_atom_site_disorder_group
Cu1 Cu 1.01759(3) 0.56028(2) -0.03812(3) 0.01105(8) Uani 1 1 d . . . . .
O1 O 1.06774(17) 0.57013(8) 0.14738(16) 0.0170(3) Uani 1 1 d . . . . .
O2 O 0.95121(17) 0.53327(8) -0.21192(17) 0.0176(3) Uani 1 1 d . . . . .
O3 O 0.83375(17) 0.57446(9) 0.00372(18) 0.0195(4) Uani 1 1 d . . . . .
O4 O 1.19431(17) 0.52701(8) -0.07584(17) 0.0178(4) Uani 1 1 d . . . . .
O5 O 1.06435(19) 0.66116(8) -0.0738(2) 0.0170(4) Uani 1 1 d . . . . .
C1 C 1.11872(16) 0.54542(7) 0.36746(11) 0.0145(4) Uani 1 1 d G . . . .
C2 C 1.11732(17) 0.61040(6) 0.40209(12) 0.0166(5) Uani 1 1 d G . . . .
H2 H 1.090445 0.642190 0.339531 0.020 Uiso 1 1 calc R U . . .
C3 C 1.15525(17) 0.62888(5) 0.52826(14) 0.0170(5) Uani 1 1 d G . . . .
C4 C 1.19457(17) 0.58238(7) 0.61980(11) 0.0193(5) Uani 1 1 d G . . . .
H4 H 1.220493 0.595004 0.706031 0.023 Uiso 1 1 calc R U . . .
C5 C 1.19597(18) 0.51739(6) 0.58517(13) 0.0200(5) Uani 1 1 d G . . . .
H5 H 1.222849 0.485605 0.647737 0.024 Uiso 1 1 calc R U . . .
C6 C 1.15805(17) 0.49891(5) 0.45901(14) 0.0183(5) Uani 1 1 d G . . . .
H6 H 1.159003 0.454497 0.435339 0.022 Uiso 1 1 calc R U . . .
C7 C 1.0749(2) 0.52566(11) 0.2319(2) 0.0135(4) Uani 1 1 d . . . . .
C8 C 1.1464(3) 0.69713(12) 0.5695(2) 0.0185(5) Uani 1 1 d . . . . .
N1 N 1.1088(2) 0.71640(10) 0.6834(2) 0.0209(5) Uani 1 1 d . . . . .
N2 N 1.1721(3) 0.750000 0.4953(3) 0.0208(6) Uani 1 2 d S T P . .
N3 N 1.2359(4) 0.750000 0.3764(3) 0.0321(8) Uani 1 2 d S T P . .
H3A H 1.180283 0.767390 0.313356 0.048 Uiso 0.5 1 d R U P . .
H3B H 1.256233 0.708660 0.354646 0.048 Uiso 0.5 1 d R U P . .
C9 C 0.63376(12) 0.54910(7) 0.09769(16) 0.0155(5) Uani 1 1 d G . . . .
C10 C 0.58890(14) 0.61188(6) 0.07503(16) 0.0176(5) Uani 1 1 d G . . . .
H10 H 0.642594 0.642047 0.032618 0.021 Uiso 1 1 calc R U . . .
C11 C 0.46547(14) 0.63053(6) 0.11443(17) 0.0172(5) Uani 1 1 d G . . . .
C12 C 0.38690(12) 0.58640(7) 0.17648(18) 0.0207(5) Uani 1 1 d G . . . .
H12 H 0.302547 0.599140 0.203406 0.025 Uiso 1 1 calc R U . . .
C13 C 0.43177(14) 0.52362(7) 0.19914(17) 0.0224(5) Uani 1 1 d G . . . .
H13 H 0.378071 0.493453 0.241551 0.027 Uiso 1 1 calc R U . . .
C14 C 0.55520(15) 0.50497(6) 0.15974(17) 0.0184(5) Uani 1 1 d G . . . .
H14 H 0.585857 0.462062 0.175229 0.022 Uiso 1 1 calc R U . . .
C15 C 0.7683(2) 0.53056(12) 0.0556(2) 0.0150(4) Uani 1 1 d . . . . .
C16 C 0.4188(2) 0.69722(12) 0.0944(3) 0.0176(5) Uani 1 1 d . . . . .
N4 N 0.2990(2) 0.71622(10) 0.0546(2) 0.0203(5) Uani 1 1 d . . . . .
N5 N 0.4977(3) 0.750000 0.1200(3) 0.0182(6) Uani 1 2 d S T P . .
N6 N 0.6240(3) 0.750000 0.1824(4) 0.0311(8) Uani 1 2 d S T P . .
H6A H 0.646530 0.708870 0.206159 0.047 Uiso 0.5 1 d R U P . .
H6B H 0.623480 0.775480 0.254259 0.047 Uiso 0.5 1 d R U P . .
H5A H 1.124(3) 0.6741(16) -0.032(3) 0.030(9) Uiso 1 1 d . . . . .
H5B H 1.069(4) 0.6729(19) -0.146(4) 0.048(12) Uiso 1 1 d . . . . .
O6 O 0.8588(3) 0.750000 0.0068(4) 0.0429(8) Uani 1 2 d GS T P . .
H6C H 0.919055 0.773180 0.047828 0.064 Uiso 0.5 1 d G U P . .
H6D H 0.896161 0.716441 -0.026415 0.064 Uiso 0.5 1 d G U P . .
O7 O 0.9600(5) 0.750000 0.2767(5) 0.0684(12) Uani 1 2 d GS T P . .
H7A H 0.946041 0.749922 0.195776 0.103 Uiso 1 2 d G U P . .
H7B H 0.902150 0.721545 0.299053 0.103 Uiso 0.5 1 d G U P . .
C18 C 0.7296(11) 0.6673(3) 0.4719(12) 0.114(4) Uani 0.569(6) 1 d D . P A 1
H18 H 0.674200 0.660978 0.395601 0.137 Uiso 0.569(6) 1 calc R U P A 1
C1A C 0.5232(11) 0.6304(7) 0.5510(14) 0.147(7) Uani 0.569(6) 1 d D . P A 1
H1AA H 0.464027 0.667982 0.547624 0.221 Uiso 0.569(6) 1 calc R U P A 1
H1AB H 0.500188 0.601837 0.622078 0.221 Uiso 0.569(6) 1 calc R U P A 1
H1AC H 0.513474 0.606783 0.468620 0.221 Uiso 0.569(6) 1 calc R U P A 1
C1B C 0.7118(18) 0.6556(10) 0.7105(19) 0.089(5) Uani 0.569(6) 1 d D . P A 1
H1BA H 0.731734 0.611859 0.742673 0.133 Uiso 0.569(6) 1 calc R U P A 1
H1BB H 0.645209 0.675470 0.763213 0.133 Uiso 0.569(6) 1 calc R U P A 1
H1BC H 0.792668 0.681772 0.716283 0.133 Uiso 0.569(6) 1 calc R U P A 1
N8 N 0.6598(7) 0.6521(3) 0.5726(9) 0.0629(19) Uani 0.569(6) 1 d D . P A 1
O8 O 0.8187(10) 0.6830(4) 0.4441(11) 0.175(5) Uani 0.569(6) 1 d D . P A 1
N8A N 0.6199(11) 0.6776(5) 0.6373(11) 0.070(3) Uani 0.431(6) 1 d D U P A 2
C18A C 0.6013(16) 0.6834(6) 0.5083(13) 0.091(4) Uani 0.431(6) 1 d D U P A 2
H18A H 0.679507 0.676665 0.463496 0.109 Uiso 0.431(6) 1 calc R U P A 2
O8A O 0.5116(10) 0.6947(4) 0.4418(9) 0.095(4) Uani 0.431(6) 1 d D U P A 2
C17 C 0.7483(19) 0.6641(13) 0.703(2) 0.080(6) Uani 0.431(6) 1 d D U P A 2
H17A H 0.748318 0.620286 0.738758 0.120 Uiso 0.431(6) 1 calc R U P A 2
H17B H 0.765653 0.695459 0.772860 0.120 Uiso 0.431(6) 1 calc R U P A 2
H17C H 0.817459 0.667614 0.640232 0.120 Uiso 0.431(6) 1 calc R U P A 2
C1C C 0.5032(15) 0.6836(8) 0.7162(16) 0.125(7) Uani 0.431(6) 1 d D . P A 2
H1CA H 0.423669 0.689859 0.658838 0.187 Uiso 0.431(6) 1 calc R U P A 2
H1CB H 0.514714 0.720734 0.774691 0.187 Uiso 0.431(6) 1 calc R U P A 2
H1CC H 0.493637 0.644047 0.767300 0.187 Uiso 0.431(6) 1 calc R U P A 2

loop_
_atom_site_aniso_label
_atom_site_aniso_U_11
_atom_site_aniso_U_22
_atom_site_aniso_U_33
_atom_site_aniso_U_23
_atom_site_aniso_U_13
_atom_site_aniso_U_12
Cu1 0.01267(14) 0.01015(13) 0.01039(13) 0.00013(10) 0.00114(9) -0.00003(11)
O1 0.0239(9) 0.0175(8) 0.0097(8) -0.0008(6) 0.0003(6) -0.0027(7)
O2 0.0235(9) 0.0159(8) 0.0129(8) -0.0007(6) -0.0024(7) -0.0035(7)
O3 0.0141(8) 0.0192(9) 0.0256(10) 0.0021(7) 0.0060(7) 0.0019(7)
O4 0.0158(8) 0.0192(9) 0.0186(9) 0.0015(7) 0.0040(7) 0.0048(7)
O5 0.0221(9) 0.0139(8) 0.0148(9) 0.0018(7) -0.0003(7) -0.0049(7)
C1 0.0159(10) 0.0179(11) 0.0098(10) -0.0011(8) 0.0019(8) -0.0008(9)
C2 0.0206(11) 0.0165(11) 0.0129(11) 0.0004(9) 0.0022(9) -0.0008(9)
C3 0.0210(12) 0.0181(11) 0.0119(11) -0.0008(8) 0.0013(9) -0.0015(9)
C4 0.0249(12) 0.0216(12) 0.0112(11) -0.0006(9) -0.0009(9) -0.0015(10)
C5 0.0272(13) 0.0173(11) 0.0151(12) 0.0043(9) -0.0021(10) 0.0009(10)
C6 0.0234(12) 0.0158(11) 0.0156(11) -0.0003(9) 0.0001(9) -0.0012(10)
C7 0.0120(10) 0.0172(11) 0.0113(10) -0.0013(8) 0.0012(8) -0.0001(9)
C8 0.0263(12) 0.0189(12) 0.0104(11) 0.0016(9) 0.0016(9) -0.0011(10)
N1 0.0347(13) 0.0160(10) 0.0123(10) 0.0001(8) 0.0040(9) -0.0005(9)
N2 0.0355(18) 0.0164(14) 0.0108(14) 0.000 0.0038(12) 0.000
N3 0.052(2) 0.0301(18) 0.0153(16) 0.000 0.0161(16) 0.000
C9 0.0128(10) 0.0184(12) 0.0152(11) -0.0012(8) 0.0014(8) 0.0012(9)
C10 0.0159(11) 0.0183(12) 0.0190(12) -0.0001(9) 0.0031(9) -0.0004(9)
C11 0.0133(11) 0.0180(11) 0.0203(12) -0.0007(9) 0.0005(9) 0.0015(9)
C12 0.0125(11) 0.0207(12) 0.0294(14) -0.0001(10) 0.0057(10) -0.0013(10)
C13 0.0180(12) 0.0202(12) 0.0297(14) 0.0038(10) 0.0068(10) -0.0024(10)
C14 0.0178(12) 0.0163(11) 0.0211(12) 0.0011(9) 0.0014(9) 0.0013(9)
C15 0.0113(10) 0.0207(12) 0.0130(11) -0.0016(9) -0.0003(8) 0.0018(9)
C16 0.0131(10) 0.0166(11) 0.0234(13) -0.0012(9) 0.0032(9) -0.0010(9)
N4 0.0149(10) 0.0155(10) 0.0302(13) -0.0016(8) 0.0001(9) -0.0003(8)
N5 0.0098(13) 0.0198(14) 0.0248(16) 0.000 -0.0013(11) 0.000
N6 0.0222(17) 0.0282(18) 0.041(2) 0.000 -0.0105(15) 0.000
O6 0.0409(19) 0.0370(19) 0.052(2) 0.000 0.0134(18) 0.000
O7 0.066(3) 0.083(4) 0.054(3) 0.000 -0.015(3) 0.000
C18 0.122(6) 0.082(7) 0.146(7) 0.064(6) 0.074(5) 0.046(5)
C1A 0.089(5) 0.220(17) 0.129(10) 0.037(11) -0.021(6) -0.057(7)
C1B 0.113(11) 0.047(7) 0.104(5) -0.002(6) -0.021(5) 0.006(8)
N8 0.057(3) 0.048(4) 0.085(5) 0.026(3) 0.010(3) 0.011(3)
O8 0.132(6) 0.182(9) 0.220(11) 0.115(8) 0.093(6) 0.034(6)
N8A 0.083(6) 0.045(5) 0.080(6) 0.009(5) -0.036(5) -0.009(5)
C18A 0.119(9) 0.063(6) 0.087(8) 0.007(6) -0.021(7) 0.007(6)
O8A 0.120(7) 0.074(6) 0.082(6) 0.017(4) -0.067(5) 0.001(5)
C17 0.085(11) 0.044(9) 0.107(11) -0.001(7) -0.035(9) 0.018(8)
C1C 0.120(14) 0.134(15) 0.119(15) 0.024(12) -0.008(11) -0.071(12)

loop_
_atom_type_symbol
_atom_type_description
_atom_type_scat_dispersion_real
_atom_type_scat_dispersion_imag
_atom_type_scat_source
C C 0.0033 0.0016 'International Tables Vol C Tables 4.2.6.8 and 6.1.1.4'
H H 0.0000 0.0000 'International Tables Vol C Tables 4.2.6.8 and 6.1.1.4'
Cu Cu 0.3201 1.2651 'International Tables Vol C Tables 4.2.6.8 and 6.1.1.4'
N N 0.0061 0.0033 'International Tables Vol C Tables 4.2.6.8 and 6.1.1.4'
O O 0.0106 0.0060 'International Tables Vol C Tables 4.2.6.8 and 6.1.1.4'

loop_
_geom_angle_atom_site_label_1
_geom_angle_atom_site_label_2
_geom_angle_atom_site_label_3
_geom_angle
_geom_angle_site_symmetry_1
_geom_angle_site_symmetry_3
_geom_angle_publ_flag
O1 Cu1 Cu1 80.75(5) . 3_765 ?
O1 Cu1 O4 92.37(7) . . ?
O1 Cu1 O5 91.09(7) . . ?
O2 Cu1 Cu1 87.65(5) . 3_765 ?
O2 Cu1 O1 167.95(7) . . ?
O2 Cu1 O4 89.30(7) . . ?
O2 Cu1 O5 100.64(7) . . ?
O3 Cu1 Cu1 85.96(5) . 3_765 ?
O3 Cu1 O1 88.04(8) . . ?
O3 Cu1 O2 87.92(8) . . ?
O3 Cu1 O4 168.22(7) . . ?
O3 Cu1 O5 96.47(7) . . ?
O4 Cu1 Cu1 82.49(5) . 3_765 ?
O4 Cu1 O5 95.29(7) . . ?
O5 Cu1 Cu1 171.41(6) . 3_765 ?
C7 O1 Cu1 126.75(16) . . ?
C7 O2 Cu1 118.87(16) 3_765 . ?
C15 O3 Cu1 121.02(16) . . ?
C15 O4 Cu1 124.18(16) 3_765 . ?
Cu1 O5 H5A 114(3) . . ?
Cu1 O5 H5B 119(3) . . ?
H5A O5 H5B 110(4) . . ?
C2 C1 C6 120.0 . . ?
C2 C1 C7 119.74(13) . . ?
C6 C1 C7 120.25(13) . . ?
C1 C2 H2 120.0 . . ?
C1 C2 C3 120.0 . . ?
C3 C2 H2 120.0 . . ?
C2 C3 C8 120.93(13) . . ?
C4 C3 C2 120.0 . . ?
C4 C3 C8 118.96(13) . . ?
C3 C4 H4 120.0 . . ?
C3 C4 C5 120.0 . . ?
C5 C4 H4 120.0 . . ?
C4 C5 H5 120.0 . . ?
C6 C5 C4 120.0 . . ?
C6 C5 H5 120.0 . . ?
C1 C6 H6 120.0 . . ?
C5 C6 C1 120.0 . . ?
C5 C6 H6 120.0 . . ?
O1 C7 C1 116.58(19) . . ?
O2 C7 O1 125.8(2) 3_765 . ?
O2 C7 C1 117.6(2) 3_765 . ?
N1 C8 C3 124.8(2) . . ?
N1 C8 N2 109.4(2) . . ?
N2 C8 C3 125.8(2) . . ?
C8 N1 N1 107.58(14) . 4_575 ?
C8 N2 C8 106.1(3) . 4_575 ?
C8 N2 N3 126.49(15) 4_575 . ?
C8 N2 N3 126.49(15) . . ?
N2 N3 H3A 109.0 . . ?
N2 N3 H3A 109.0(2) . 4_575 ?
N2 N3 H3B 109.5 . . ?
N2 N3 H3B 109.51(2) . 4_575 ?
H3A N3 H3A 46.5 . 4_575 ?
H3A N3 H3B 109.5 4_575 4_575 ?
H3A N3 H3B 65.9 . 4_575 ?
H3A N3 H3B 109.5 . . ?
H3B N3 H3A 65.9 . 4_575 ?
H3B N3 H3B 139.7 . 4_575 ?
C10 C9 C14 120.0 . . ?
C10 C9 C15 118.84(13) . . ?
C14 C9 C15 121.16(13) . . ?
C9 C10 H10 120.0 . . ?
C9 C10 C11 120.0 . . ?
C11 C10 H10 120.0 . . ?
C10 C11 C16 120.44(13) . . ?
C12 C11 C10 120.0 . . ?
C12 C11 C16 119.54(13) . . ?
C11 C12 H12 120.0 . . ?
C13 C12 C11 120.0 . . ?
C13 C12 H12 120.0 . . ?
C12 C13 H13 120.0 . . ?
C12 C13 C14 120.0 . . ?
C14 C13 H13 120.0 . . ?
C9 C14 H14 120.0 . . ?
C13 C14 C9 120.0 . . ?
C13 C14 H14 120.0 . . ?
O3 C15 O4 126.1(2) . 3_765 ?
O3 C15 C9 116.5(2) . . ?
O4 C15 C9 117.4(2) 3_765 . ?
N4 C16 C11 127.4(2) . . ?
N4 C16 N5 109.8(2) . . ?
N5 C16 C11 122.8(2) . . ?
C16 N4 N4 107.34(14) . 4_575 ?
C16 N5 C16 105.7(3) 4_575 . ?
C16 N5 N6 126.66(15) . . ?
C16 N5 N6 126.66(15) 4_575 . ?
N5 N6 H6A 109.41(3) . 4_575 ?
N5 N6 H6A 109.4 . . ?
N5 N6 H6B 109.1 . . ?
N5 N6 H6B 109.11(17) . 4_575 ?
H6A N6 H6A 138.1 . 4_575 ?
H6A N6 H6B 109.5 4_575 4_575 ?
H6A N6 H6B 109.5 . . ?
H6A N6 H6B 41.6 . 4_575 ?
H6B N6 H6A 41.6 . 4_575 ?
H6B N6 H6B 70.7 . 4_575 ?
H6C O6 H6C 67.1 . 4_575 ?
H6C O6 H6D 108.9 4_575 4_575 ?
H6C O6 H6D 56.1 . 4_575 ?
H6C O6 H6D 108.9 . . ?
H6D O6 H6C 56.1 . 4_575 ?
H6D O6 H6D 105.8 . 4_575 ?
H7A O7 H7B 100.8 . 4_575 ?
H7A O7 H7B 100.7 . . ?
H7B O7 H7B 85.1 . 4_575 ?
N8 C18 H18 107.5 . . ?
O8 C18 H18 107.5 . . ?
O8 C18 N8 144.9(16) . . ?
H1AA C1A H1AB 109.5 . . ?
H1AA C1A H1AC 109.5 . . ?
H1AB C1A H1AC 109.5 . . ?
N8 C1A H1AA 109.5 . . ?
N8 C1A H1AB 109.5 . . ?
N8 C1A H1AC 109.5 . . ?
H1BA C1B H1BB 109.5 . . ?
H1BA C1B H1BC 109.5 . . ?
H1BB C1B H1BC 109.5 . . ?
N8 C1B H1BA 109.5 . . ?
N8 C1B H1BB 109.5 . . ?
N8 C1B H1BC 109.5 . . ?
C18 N8 C1A 119.7(11) . . ?
C18 N8 C1B 124.1(12) . . ?
C1A N8 C1B 116.2(11) . . ?
C18A N8A C17 123.3(16) . . ?
C18A N8A C1C 117.9(12) . . ?
C17 N8A C1C 118.8(14) . . ?
N8A C18A H18A 113.4 . . ?
O8A C18A N8A 133.3(16) . . ?
O8A C18A H18A 113.4 . . ?
N8A C17 H17A 109.5 . . ?
N8A C17 H17B 109.5 . . ?
N8A C17 H17C 109.5 . . ?
H17A C17 H17B 109.5 . . ?
H17A C17 H17C 109.5 . . ?
H17B C17 H17C 109.5 . . ?
N8A C1C H1CA 109.5 . . ?
N8A C1C H1CB 109.5 . . ?
N8A C1C H1CC 109.5 . . ?
H1CA C1C H1CB 109.5 . . ?
H1CA C1C H1CC 109.5 . . ?
H1CB C1C H1CC 109.5 . . ?

loop_
_geom_bond_atom_site_label_1
_geom_bond_atom_site_label_2
_geom_bond_distance
_geom_bond_site_symmetry_2
_geom_bond_publ_flag
Cu1 Cu1 2.6429(6) 3_765 ?
Cu1 O1 1.9632(17) . ?
Cu1 O2 1.9605(17) . ?
Cu1 O3 1.9560(17) . ?
Cu1 O4 1.9754(17) . ?
Cu1 O5 2.1740(18) . ?
O1 C7 1.267(3) . ?
O2 C7 1.261(3) 3_765 ?
O3 C15 1.261(3) . ?
O4 C15 1.262(3) 3_765 ?
O5 H5A 0.77(4) . ?
O5 H5B 0.79(4) . ?
C1 C2 1.3900 . ?
C1 C6 1.3900 . ?
C1 C7 1.500(3) . ?
C2 H2 0.9500 . ?
C2 C3 1.3900 . ?
C3 C4 1.3900 . ?
C3 C8 1.477(3) . ?
C4 H4 0.9500 . ?
C4 C5 1.3900 . ?
C5 H5 0.9500 . ?
C5 C6 1.3900 . ?
C6 H6 0.9500 . ?
C8 N1 1.318(3) . ?
C8 N2 1.367(3) . ?
N1 N1 1.389(4) 4_575 ?
N2 N3 1.418(4) . ?
N3 H3A 0.9098 4_575 ?
N3 H3A 0.9099 . ?
N3 H3B 0.9098 4_575 ?
N3 H3B 0.9099 . ?
C9 C10 1.3900 . ?
C9 C14 1.3900 . ?
C9 C15 1.502(2) . ?
C10 H10 0.9500 . ?
C10 C11 1.3900 . ?
C11 C12 1.3900 . ?
C11 C16 1.468(3) . ?
C12 H12 0.9500 . ?
C12 C13 1.3900 . ?
C13 H13 0.9500 . ?
C13 C14 1.3900 . ?
C14 H14 0.9500 . ?
C16 N4 1.318(3) . ?
C16 N5 1.369(3) . ?
N4 N4 1.396(4) 4_575 ?
N5 N6 1.399(4) . ?
N6 H6A 0.9101 . ?
N6 H6A 0.9101 4_575 ?
N6 H6B 0.9101 4_575 ?
N6 H6B 0.9101 . ?
O6 H6C 0.87(6) 4_575 ?
O6 H6C 0.8666 . ?
O6 H6D 0.8697 . ?
O6 H6D 0.87(8) 4_575 ?
O7 H7A 0.8394 . ?
O7 H7B 0.8698 . ?
O7 H7B 0.87(11) 4_575 ?
C18 H18 0.9500 . ?
C18 N8 1.327(11) . ?
C18 O8 1.015(11) . ?
C1A H1AA 0.9800 . ?
C1A H1AB 0.9800 . ?
C1A H1AC 0.9800 . ?
C1A N8 1.459(12) . ?
C1B H1BA 0.9800 . ?
C1B H1BB 0.9800 . ?
C1B H1BC 0.9800 . ?
C1B N8 1.491(18) . ?
N8A C18A 1.339(13) . ?
N8A C17 1.457(17) . ?
N8A C1C 1.478(16) . ?
C18A H18A 0.9500 . ?
C18A O8A 1.131(12) . ?
C17 H17A 0.9800 . ?
C17 H17B 0.9800 . ?
C17 H17C 0.9800 . ?
C1C H1CA 0.9800 . ?
C1C H1CB 0.9800 . ?
C1C H1CC 0.9800 . ?

loop_
_geom_hbond_atom_site_label_D
_geom_hbond_atom_site_label_H
_geom_hbond_atom_site_label_A
_geom_hbond_distance_DH
_geom_hbond_distance_HA
_geom_hbond_distance_DA
_geom_hbond_angle_DHA
_geom_hbond_site_symmetry_A
_geom_hbond_publ_flag
O5 H5A N4 0.77(4) 2.12(4) 2.887(3) 171(3) 1_655 yes
O5 H5B N1 0.79(4) 2.04(4) 2.813(3) 168(4) 1_554 yes

loop_
_geom_torsion_atom_site_label_1
_geom_torsion_atom_site_label_2
_geom_torsion_atom_site_label_3
_geom_torsion_atom_site_label_4
_geom_torsion
_geom_torsion_site_symmetry_1
_geom_torsion_site_symmetry_2
_geom_torsion_site_symmetry_3
_geom_torsion_site_symmetry_4
_geom_torsion_publ_flag
Cu1 O1 C7 O2 -1.2(4) . . . 3_765 ?
Cu1 O1 C7 C1 178.68(13) . . . . ?
Cu1 O3 C15 O4 -6.6(4) . . . 3_765 ?
Cu1 O3 C15 C9 173.10(14) . . . . ?
C1 C2 C3 C4 0.0 . . . . ?
C1 C2 C3 C8 -176.06(18) . . . . ?
C2 C1 C6 C5 0.0 . . . . ?
C2 C1 C7 O1 15.9(2) . . . . ?
C2 C1 C7 O2 -164.22(16) . . . 3_765 ?
C2 C3 C4 C5 0.0 . . . . ?
C2 C3 C8 N1 140.9(2) . . . . ?
C2 C3 C8 N2 -37.1(3) . . . . ?
C3 C4 C5 C6 0.0 . . . . ?
C3 C8 N1 N1 -177.86(19) . . . 4_575 ?
C3 C8 N2 C8 177.54(13) . . . 4_575 ?
C3 C8 N2 N3 -13.2(5) . . . . ?
C4 C3 C8 N1 -35.2(3) . . . . ?
C4 C3 C8 N2 146.7(3) . . . . ?
C4 C5 C6 C1 0.0 . . . . ?
C6 C1 C2 C3 0.0 . . . . ?
C6 C1 C7 O1 -165.40(16) . . . . ?
C6 C1 C7 O2 14.5(3) . . . 3_765 ?
C7 C1 C2 C3 178.69(16) . . . . ?
C7 C1 C6 C5 -178.68(16) . . . . ?
C8 C3 C4 C5 176.14(18) . . . . ?
N1 C8 N2 C8 -0.8(4) . . . 4_575 ?
N1 C8 N2 N3 168.5(3) . . . . ?
N2 C8 N1 N1 0.5(3) . . . 4_575 ?
C9 C10 C11 C12 0.0 . . . . ?
C9 C10 C11 C16 178.20(19) . . . . ?
C10 C9 C14 C13 0.0 . . . . ?
C10 C9 C15 O3 1.3(3) . . . . ?
C10 C9 C15 O4 -179.03(17) . . . 3_765 ?
C10 C11 C12 C13 0.0 . . . . ?
C10 C11 C16 N4 138.1(2) . . . . ?
C10 C11 C16 N5 -44.0(3) . . . . ?
C11 C12 C13 C14 0.0 . . . . ?
C11 C16 N4 N4 177.8(2) . . . 4_575 ?
C11 C16 N5 C16 -177.75(13) . . . 4_575 ?
C11 C16 N5 N6 -8.7(5) . . . . ?
C12 C11 C16 N4 -43.6(3) . . . . ?
C12 C11 C16 N5 134.2(2) . . . . ?
C12 C13 C14 C9 0.0 . . . . ?
C14 C9 C10 C11 0.0 . . . . ?
C14 C9 C15 O3 -177.90(17) . . . . ?
C14 C9 C15 O4 1.8(3) . . . 3_765 ?
C15 C9 C10 C11 -179.19(17) . . . . ?
C15 C9 C14 C13 179.17(18) . . . . ?
C16 C11 C12 C13 -178.22(19) . . . . ?
N4 C16 N5 C16 0.4(4) . . . 4_575 ?
N4 C16 N5 N6 169.5(3) . . . . ?
N5 C16 N4 N4 -0.3(2) . . . 4_575 ?
O8 C18 N8 C1A 180.00(6) . . . . ?
O8 C18 N8 C1B 0.00(6) . . . . ?
C17 N8A C18A O8A -178.3(18) . . . . ?
C1C N8A C18A O8A 3(2) . . . . ?
